data_1514997
loop_
_publ_author_name
'Tsay, Charlene'
'Peters, Jonas C.'

_publ_section_title
;
 Thermally stable N2 and H2 adducts of cationic nickel(ii)
;
_journal_issue 4
_journal_name_full 'Chemical Science'
_journal_page_first 1313
_journal_paper_doi 10.1039/c2sc01033j
_journal_volume 3
_journal_year 2012
_chemical_formula_moiety 'C55 H42 N2 Ni O P3 Si, C32 H12 B F24'
_chemical_formula_sum 'C87 H54 B F24 Ni O P3 Si'
_chemical_formula_weight 1761.82
_chemical_melting_point ?
_chemical_name_common {[SiP(Ph)3]Ni-CO}{BArF}
_chemical_name_systematic
;
?
;
_space_group_IT_number 2
_symmetry_cell_setting triclinic
_symmetry_space_group_name_Hall '-P 1'
_symmetry_space_group_name_H-M 'P -1'
_atom_sites_solution_hydrogens geom
_atom_sites_solution_primary direct
_atom_sites_solution_secondary difmap
_audit_creation_method SHELXL-97
_cell_angle_alpha 74.8510(10)
_cell_angle_beta 85.1070(10)
_cell_angle_gamma 83.8420(10)
_cell_formula_units_Z 2
_cell_length_a 13.2892(5)
_cell_length_b 15.4570(6)
_cell_length_c 20.2883(7)
_cell_measurement_reflns_used 9902
_cell_measurement_temperature 100(2)
_cell_measurement_theta_max 31.09
_cell_measurement_theta_min 2.28
_cell_volume 3992.3(3)
_computing_cell_refinement 'SAINT-Plus v7.66A (Bruker-AXS, 2009)'
_computing_data_collection 'APEX2 v2010.7-0 (Bruker-AXS, 2010)'
_computing_data_reduction 'SAINT-Plus v7.66A (Bruker-AXS, 2009)'
_computing_molecular_graphics 'Bruker SHELXTL'
_computing_publication_material 'Bruker SHELXTL'
_computing_structure_refinement 'SHELXL-97 (Sheldrick, 2008)'
_computing_structure_solution 'SHELXS-97 (Sheldrick, 2008)'
_diffrn_ambient_temperature 100(2)
_diffrn_detector_area_resol_mean 8.3
_diffrn_measured_fraction_theta_full 0.996
_diffrn_measured_fraction_theta_max 0.996
_diffrn_measurement_device_type 'Bruker KAPPA APEX II'
_diffrn_measurement_method '\w and \f scans'
_diffrn_radiation_monochromator graphite
_diffrn_radiation_source 'fine-focus sealed tube'
_diffrn_radiation_type MoK\a
_diffrn_radiation_wavelength 0.71073
_diffrn_reflns_av_R_equivalents 0.0490
_diffrn_reflns_av_sigmaI/netI 0.0503
_diffrn_reflns_limit_h_max 18
_diffrn_reflns_limit_h_min -18
_diffrn_reflns_limit_k_max 22
_diffrn_reflns_limit_k_min -22
_diffrn_reflns_limit_l_max 28
_diffrn_reflns_limit_l_min -26
_diffrn_reflns_number 93327
_diffrn_reflns_theta_full 30.47
_diffrn_reflns_theta_max 30.47
_diffrn_reflns_theta_min 1.91
_exptl_absorpt_coefficient_mu 0.422
_exptl_absorpt_correction_T_max 0.9670
_exptl_absorpt_correction_T_min 0.8768
_exptl_absorpt_correction_type multi-scan
_exptl_absorpt_process_details 'SADABS v2008/1 (Bruker-AXS, 2008)'
_exptl_crystal_colour yellow
_exptl_crystal_density_diffrn 1.466
_exptl_crystal_density_meas ?
_exptl_crystal_density_method 'not measured'
_exptl_crystal_description block
_exptl_crystal_F_000 1784
_exptl_crystal_size_max 0.32
_exptl_crystal_size_mid 0.16
_exptl_crystal_size_min 0.08
_refine_diff_density_max 1.423
_refine_diff_density_min -0.857
_refine_diff_density_rms 0.091
_refine_ls_extinction_method none
_refine_ls_goodness_of_fit_ref 1.019
_refine_ls_hydrogen_treatment constr
_refine_ls_matrix_type full
_refine_ls_number_parameters 1090
_refine_ls_number_reflns 24174
_refine_ls_number_restraints 1147
_refine_ls_restrained_S_all 1.088
_refine_ls_R_factor_all 0.0733
_refine_ls_R_factor_gt 0.0470
_refine_ls_shift/su_max 0.027
_refine_ls_shift/su_mean 0.002
_refine_ls_structure_factor_coef Fsqd
_refine_ls_weighting_details 'calc w=1/[\s^2^(Fo^2^)+(0.0639P)^2^+2.0555P] where P=(Fo^2^+2Fc^2^)/3'
_refine_ls_weighting_scheme calc
_refine_ls_wR_factor_gt 0.1140
_refine_ls_wR_factor_ref 0.1289
_reflns_number_gt 17722
_reflns_number_total 24174
_reflns_threshold_expression >2sigma(I)
_cod_data_source_file c2sc01033j.txt
_cod_data_source_block ct10
_cod_depositor_comments
;
The following automatic conversions were performed:

'_chemical_melting_point' value 'not measured' was changed to '?' -
the value is undefined or not given.

'_symmetry_cell_setting' value
'Triclinic' changed to 'triclinic' according to
/usr/data/users/saulius/automatic-downloads/retrospective/RSC/lib/dictionaries/cif_core.dic
dictionary named 'cif_core.dic' version 2.4.2 from 2011-04-26.

Automatic conversion script
Id: cif_fix_values 2281 2013-09-26 08:29:07Z andrius 

The following automatic conversions were performed:

'_exptl_crystal_density_meas' value 'not measured' was changed to '?'
- the value is perceived as not measured.

Automatic conversion script
Id: cif_fix_values 3008 2015-01-20 13:52:24Z robertas 
;
_cod_original_sg_symbol_H-M P-1
_cod_database_code 1514997

loop_
_symmetry_equiv_pos_as_xyz
'x, y, z'
'-x, -y, -z'

loop_
_atom_site_label
_atom_site_type_symbol
_atom_site_fract_x
_atom_site_fract_y
_atom_site_fract_z
_atom_site_U_iso_or_equiv
_atom_site_adp_type
_atom_site_occupancy
_atom_site_symmetry_multiplicity
_atom_site_calc_flag
_atom_site_refinement_flags
_atom_site_disorder_assembly
_atom_site_disorder_group
Ni1 Ni 0.659901(18) 0.830930(16) -0.292616(12) 0.01277(6) Uani 1 1 d . . .
C1 C 0.54767(15) 0.90039(14) -0.32304(11) 0.0194(4) Uani 1 1 d . . .
O1 O 0.47986(12) 0.94647(12) -0.34578(9) 0.0324(4) Uani 1 1 d . . .
Si1 Si 0.81136(4) 0.75206(4) -0.26745(3) 0.01450(10) Uani 1 1 d . . .
P1 P 0.63821(4) 0.71965(3) -0.33959(3) 0.01561(10) Uani 1 1 d . . .
C11 C 0.72156(15) 0.61886(14) -0.30571(11) 0.0198(4) Uani 1 1 d . . .
C12 C 0.70953(18) 0.53362(15) -0.31385(13) 0.0274(5) Uani 1 1 d . . .
H12 H 0.6527 0.5243 -0.3358 0.033 Uiso 1 1 calc R . .
C13 C 0.78118(19) 0.46266(15) -0.28970(14) 0.0304(5) Uani 1 1 d . . .
H13 H 0.7733 0.4045 -0.2949 0.037 Uiso 1 1 calc R . .
C14 C 0.86474(18) 0.47642(15) -0.25776(12) 0.0269(5) Uani 1 1 d . . .
H14 H 0.9142 0.4279 -0.2420 0.032 Uiso 1 1 calc R . .
C15 C 0.87581(16) 0.56068(15) -0.24888(11) 0.0228(4) Uani 1 1 d . . .
H15 H 0.9324 0.5693 -0.2264 0.027 Uiso 1 1 calc R . .
C16 C 0.80419(15) 0.63349(13) -0.27274(10) 0.0177(4) Uani 1 1 d . . .
C111 C 0.66979(16) 0.74560(15) -0.43159(11) 0.0213(4) Uani 1 1 d . . .
C112 C 0.7685(2) 0.72593(18) -0.45629(14) 0.0338(6) Uani 1 1 d . . .
H112 H 0.8178 0.6933 -0.4258 0.041 Uiso 1 1 calc R . .
C113 C 0.7942(3) 0.7546(2) -0.52599(16) 0.0497(8) Uani 1 1 d . . .
H113 H 0.8613 0.7411 -0.5430 0.060 Uiso 1 1 calc R . .
C114 C 0.7228(3) 0.8024(2) -0.57076(14) 0.0483(8) Uani 1 1 d . . .
H114 H 0.7411 0.8221 -0.6182 0.058 Uiso 1 1 calc R . .
C115 C 0.6252(2) 0.8216(2) -0.54637(13) 0.0409(7) Uani 1 1 d . . .
H115 H 0.5760 0.8537 -0.5772 0.049 Uiso 1 1 calc R . .
C116 C 0.59845(19) 0.79406(17) -0.47695(12) 0.0293(5) Uani 1 1 d . . .
H116 H 0.5314 0.8083 -0.4603 0.035 Uiso 1 1 calc R . .
C121 C 0.51039(15) 0.68329(14) -0.33096(11) 0.0193(4) Uani 1 1 d . . .
C122 C 0.47915(17) 0.63399(16) -0.37326(12) 0.0261(5) Uani 1 1 d . . .
H122 H 0.5234 0.6218 -0.4097 0.031 Uiso 1 1 calc R . .
C123 C 0.38324(19) 0.60289(18) -0.36189(14) 0.0344(6) Uani 1 1 d . . .
H123 H 0.3624 0.5690 -0.3904 0.041 Uiso 1 1 calc R . .
C124 C 0.31773(19) 0.62092(19) -0.30921(14) 0.0354(6) Uani 1 1 d . . .
H124 H 0.2523 0.5994 -0.3018 0.042 Uiso 1 1 calc R . .
C125 C 0.34739(17) 0.67025(17) -0.26740(13) 0.0301(5) Uani 1 1 d . . .
H125 H 0.3025 0.6826 -0.2313 0.036 Uiso 1 1 calc R . .
C126 C 0.44320(16) 0.70170(15) -0.27854(11) 0.0227(4) Uani 1 1 d . . .
H126 H 0.4632 0.7361 -0.2501 0.027 Uiso 1 1 calc R . .
P2 P 0.76162(4) 0.94077(3) -0.33733(2) 0.01393(10) Uani 1 1 d . . .
C21 C 0.75282(15) 0.76898(13) -0.13571(10) 0.0161(4) Uani 1 1 d . . .
C22 C 0.76238(17) 0.75741(14) -0.06572(11) 0.0222(4) Uani 1 1 d . . .
H22 H 0.7038 0.7617 -0.0360 0.027 Uiso 1 1 calc R . .
C23 C 0.85793(18) 0.73969(16) -0.04002(12) 0.0271(5) Uani 1 1 d . . .
H23 H 0.8650 0.7324 0.0074 0.033 Uiso 1 1 calc R . .
C24 C 0.94329(18) 0.73261(16) -0.08352(12) 0.0283(5) Uani 1 1 d . . .
H24 H 1.0088 0.7241 -0.0661 0.034 Uiso 1 1 calc R . .
C25 C 0.93387(16) 0.73785(15) -0.15192(11) 0.0225(4) Uani 1 1 d . . .
H25 H 0.9926 0.7297 -0.1806 0.027 Uiso 1 1 calc R . .
C26 C 0.83788(15) 0.75518(13) -0.17905(10) 0.0168(4) Uani 1 1 d . . .
C211 C 0.55722(15) 0.71000(14) -0.13359(10) 0.0178(4) Uani 1 1 d . . .
C212 C 0.59687(18) 0.62353(15) -0.13609(12) 0.0260(5) Uani 1 1 d . . .
H212 H 0.6617 0.6149 -0.1582 0.031 Uiso 1 1 calc R . .
C213 C 0.5422(2) 0.55001(16) -0.10648(14) 0.0323(5) Uani 1 1 d . . .
H213 H 0.5697 0.4913 -0.1085 0.039 Uiso 1 1 calc R . .
C214 C 0.44751(19) 0.56213(17) -0.07399(13) 0.0316(5) Uani 1 1 d . . .
H214 H 0.4096 0.5120 -0.0542 0.038 Uiso 1 1 calc R . .
C215 C 0.40872(18) 0.64746(17) -0.07057(13) 0.0312(5) Uani 1 1 d . . .
H215 H 0.3442 0.6557 -0.0479 0.037 Uiso 1 1 calc R . .
C216 C 0.46310(17) 0.72164(15) -0.09997(11) 0.0240(4) Uani 1 1 d . . .
H216 H 0.4359 0.7800 -0.0971 0.029 Uiso 1 1 calc R . .
C221 C 0.57386(14) 0.89816(13) -0.14827(10) 0.0158(4) Uani 1 1 d . . .
C222 C 0.61765(16) 0.93797(14) -0.10431(10) 0.0187(4) Uani 1 1 d . . .
H222 H 0.6840 0.9168 -0.0898 0.022 Uiso 1 1 calc R . .
C223 C 0.56424(17) 1.00835(15) -0.08192(11) 0.0229(4) Uani 1 1 d . . .
H223 H 0.5940 1.0345 -0.0517 0.027 Uiso 1 1 calc R . .
C224 C 0.46817(17) 1.04066(15) -0.10328(12) 0.0247(4) Uani 1 1 d . . .
H224 H 0.4312 1.0874 -0.0865 0.030 Uiso 1 1 calc R . .
C225 C 0.42592(16) 1.00456(15) -0.14932(12) 0.0252(4) Uani 1 1 d . . .
H225 H 0.3610 1.0283 -0.1655 0.030 Uiso 1 1 calc R . .
C226 C 0.47812(15) 0.93409(14) -0.17173(11) 0.0203(4) Uani 1 1 d . . .
H226 H 0.4488 0.9098 -0.2033 0.024 Uiso 1 1 calc R . .
P3 P 0.63384(4) 0.80214(3) -0.17738(3) 0.01381(10) Uani 1 1 d . . .
C31 C 0.88865(14) 0.89710(14) -0.36015(10) 0.0164(4) Uani 1 1 d . . .
C32 C 0.95922(16) 0.94812(16) -0.40488(11) 0.0226(4) Uani 1 1 d . . .
H32 H 0.9434 1.0105 -0.4246 0.027 Uiso 1 1 calc R . .
C33 C 1.05269(16) 0.90591(17) -0.41980(12) 0.0271(5) Uani 1 1 d . . .
H33 H 1.1010 0.9398 -0.4502 0.033 Uiso 1 1 calc R . .
C34 C 1.07645(16) 0.81517(17) -0.39103(12) 0.0282(5) Uani 1 1 d . . .
H34 H 1.1404 0.7871 -0.4023 0.034 Uiso 1 1 calc R . .
C35 C 1.00724(15) 0.76493(15) -0.34570(11) 0.0228(4) Uani 1 1 d . . .
H35 H 1.0243 0.7029 -0.3256 0.027 Uiso 1 1 calc R . .
C36 C 0.91222(14) 0.80585(14) -0.32970(10) 0.0167(4) Uani 1 1 d . . .
C311 C 0.77746(15) 1.00854(13) -0.27861(10) 0.0165(4) Uani 1 1 d . . .
C312 C 0.86809(16) 1.00091(15) -0.24670(11) 0.0213(4) Uani 1 1 d . . .
H312 H 0.9237 0.9616 -0.2569 0.026 Uiso 1 1 calc R . .
C313 C 0.87714(19) 1.05108(16) -0.19974(12) 0.0272(5) Uani 1 1 d . . .
H313 H 0.9387 1.0453 -0.1777 0.033 Uiso 1 1 calc R . .
C314 C 0.7969(2) 1.10907(15) -0.18519(11) 0.0284(5) Uani 1 1 d . . .
H314 H 0.8038 1.1440 -0.1539 0.034 Uiso 1 1 calc R . .
C315 C 0.70635(19) 1.11642(15) -0.21607(12) 0.0265(5) Uani 1 1 d . . .
H315 H 0.6514 1.1564 -0.2059 0.032 Uiso 1 1 calc R . .
C316 C 0.69547(16) 1.06546(14) -0.26196(11) 0.0207(4) Uani 1 1 d . . .
H316 H 0.6325 1.0693 -0.2819 0.025 Uiso 1 1 calc R . .
C321 C 0.72333(14) 1.02032(14) -0.41699(10) 0.0170(4) Uani 1 1 d . . .
C322 C 0.71218(16) 1.11324(14) -0.42705(11) 0.0204(4) Uani 1 1 d . . .
H322 H 0.7221 1.1389 -0.3906 0.024 Uiso 1 1 calc R . .
C323 C 0.68645(17) 1.16884(15) -0.49043(11) 0.0241(4) Uani 1 1 d . . .
H323 H 0.6783 1.2323 -0.4968 0.029 Uiso 1 1 calc R . .
C324 C 0.67275(16) 1.13228(16) -0.54414(11) 0.0246(4) Uani 1 1 d . . .
H324 H 0.6554 1.1704 -0.5873 0.029 Uiso 1 1 calc R . .
C325 C 0.68445(18) 1.03965(17) -0.53461(11) 0.0267(5) Uani 1 1 d . . .
H325 H 0.6754 1.0143 -0.5714 0.032 Uiso 1 1 calc R . .
C326 C 0.70933(17) 0.98391(15) -0.47157(11) 0.0238(4) Uani 1 1 d . . .
H326 H 0.7169 0.9205 -0.4654 0.029 Uiso 1 1 calc R . .
B1 B 0.83117(15) 0.75144(14) 0.20944(11) 0.0140(4) Uani 1 1 d D . .
C411 C 0.89267(14) 0.69254(13) 0.15934(9) 0.0145(3) Uani 1 1 d D . .
C412 C 0.85609(15) 0.61487(13) 0.15072(10) 0.0178(4) Uani 1 1 d D . .
H412 H 0.7901 0.6005 0.1693 0.021 Uiso 1 1 calc R . .
C413 C 0.91275(16) 0.55789(14) 0.11589(11) 0.0198(4) Uani 1 1 d D . .
C414 C 0.86605(18) 0.47662(16) 0.10971(14) 0.0312(5) Uani 1 1 d D . .
F11 F 0.91306(14) 0.44032(11) 0.06157(9) 0.0457(4) Uani 1 1 d D . .
F12 F 0.76864(14) 0.49393(13) 0.09714(14) 0.0712(7) Uani 1 1 d D . .
F13 F 0.86905(14) 0.41033(11) 0.16815(9) 0.0470(4) Uani 1 1 d D . .
C415 C 1.01062(16) 0.57449(14) 0.08950(11) 0.0217(4) Uani 1 1 d D . .
H415 H 1.0499 0.5350 0.0665 0.026 Uiso 1 1 calc R . .
C416 C 1.04932(14) 0.65066(14) 0.09784(10) 0.0187(4) Uani 1 1 d D . .
C417 C 1.15545(16) 0.66967(16) 0.07092(12) 0.0245(4) Uani 1 1 d D . .
F14 F 1.21540(11) 0.59431(10) 0.07049(9) 0.0407(4) Uani 1 1 d D . .
F15 F 1.15995(11) 0.72031(11) 0.00612(7) 0.0362(3) Uani 1 1 d D . .
F16 F 1.19997(10) 0.71305(12) 0.10759(8) 0.0389(4) Uani 1 1 d D . .
C418 C 0.99136(14) 0.70910(13) 0.13130(10) 0.0166(4) Uani 1 1 d D . .
H418 H 1.0194 0.7614 0.1352 0.020 Uiso 1 1 calc R . .
C421 C 0.88771(14) 0.70822(13) 0.28121(10) 0.0147(3) Uani 1 1 d D A .
C422 C 0.87231(15) 0.61956(13) 0.31791(10) 0.0170(4) Uani 1 1 d D . .
H422 H 0.8210 0.5901 0.3048 0.020 Uiso 1 1 calc R . .
C423 C 0.92940(16) 0.57355(13) 0.37261(10) 0.0185(4) Uani 1 1 d D . .
C424 C 0.91009(18) 0.47919(15) 0.40961(12) 0.0264(5) Uani 1 1 d D . .
F21 F 0.87416(16) 0.43452(10) 0.36969(9) 0.0537(5) Uani 1 1 d D . .
F22 F 0.84275(13) 0.47599(11) 0.46300(9) 0.0491(5) Uani 1 1 d D . .
F23 F 0.99338(11) 0.42993(9) 0.43532(8) 0.0329(3) Uani 1 1 d D . .
C425 C 1.00309(16) 0.61467(14) 0.39498(10) 0.0195(4) Uani 1 1 d D . .
H425 H 1.0417 0.5834 0.4327 0.023 Uiso 1 1 calc R . .
C426 C 1.01848(15) 0.70279(14) 0.36048(10) 0.0178(4) Uani 1 1 d D A .
C427 C 1.09735(17) 0.74903(15) 0.38310(11) 0.0236(4) Uani 1 1 d D . .
F24A F 1.11889(17) 0.71379(13) 0.44754(9) 0.0596(7) Uani 0.974(3) 1 d PD A 1
F25A F 1.18423(12) 0.74732(14) 0.34506(11) 0.0524(6) Uani 0.974(3) 1 d PD A 1
F26A F 1.07044(13) 0.83586(10) 0.37712(10) 0.0427(5) Uani 0.974(3) 1 d PD A 1
F25B F 1.061(3) 0.783(2) 0.4326(19) 0.0524(6) Uani 0.026(3) 1 d PD A 2
F26B F 1.177(3) 0.699(3) 0.3997(15) 0.0427(5) Uani 0.026(3) 1 d PD A 2
C428 C 0.96311(15) 0.74804(13) 0.30403(10) 0.0163(4) Uani 1 1 d . . .
H428 H 0.9771 0.8076 0.2805 0.020 Uiso 1 1 calc R A .
C431 C 0.71037(14) 0.73450(13) 0.21658(10) 0.0155(4) Uani 1 1 d D B .
C432 C 0.65970(15) 0.73774(14) 0.15789(11) 0.0189(4) Uani 1 1 d D . .
H432 H 0.6950 0.7546 0.1144 0.023 Uiso 1 1 calc R . .
C433 C 0.55958(15) 0.71709(14) 0.16109(12) 0.0218(4) Uani 1 1 d D B .
C434 C 0.51445(17) 0.71453(18) 0.09639(13) 0.0317(5) Uani 1 1 d D . .
F31A F 0.41817(15) 0.7012(3) 0.10408(12) 0.0966(12) Uani 0.913(2) 1 d PD B 1
F32A F 0.56133(19) 0.64703(12) 0.07028(11) 0.0562(6) Uani 0.913(2) 1 d PD B 1
F33A F 0.52904(16) 0.78625(11) 0.04492(9) 0.0417(5) Uani 0.913(2) 1 d PD B 1
F31B F 0.5726(12) 0.7215(8) 0.0381(10) 0.0966(12) Uani 0.087(2) 1 d PD B 2
F32B F 0.4436(12) 0.7796(9) 0.0849(9) 0.0562(6) Uani 0.087(2) 1 d PD B 2
F33B F 0.4842(10) 0.6474(9) 0.0964(8) 0.0417(5) Uani 0.087(2) 1 d PD B 2
C435 C 0.50451(16) 0.69441(14) 0.22364(12) 0.0233(4) Uani 1 1 d D . .
H435 H 0.4366 0.6793 0.2263 0.028 Uiso 1 1 calc R B .
C436 C 0.55148(16) 0.69443(14) 0.28183(11) 0.0219(4) Uani 1 1 d D B .
C437 C 0.49340(18) 0.67322(17) 0.34998(13) 0.0314(5) Uani 1 1 d D . .
F34 F 0.41495(15) 0.62585(15) 0.35099(10) 0.0651(6) Uani 1 1 d D B .
F35 F 0.45441(14) 0.74785(12) 0.36781(9) 0.0518(5) Uani 1 1 d D B .
F36 F 0.54971(14) 0.62793(14) 0.40082(9) 0.0587(5) Uani 1 1 d D B .
C438 C 0.65226(15) 0.71396(13) 0.27847(11) 0.0185(4) Uani 1 1 d D . .
H438 H 0.6822 0.7133 0.3195 0.022 Uiso 1 1 calc R B .
C441 C 0.83916(14) 0.85976(13) 0.17924(10) 0.0143(3) Uani 1 1 d D C .
C442 C 0.84669(15) 0.89992(13) 0.10859(10) 0.0169(4) Uani 1 1 d D . .
H442 H 0.8536 0.8624 0.0778 0.020 Uiso 1 1 calc R . .
C443 C 0.84442(16) 0.99259(14) 0.08215(10) 0.0198(4) Uani 1 1 d D . .
C444 C 0.84570(19) 1.03345(16) 0.00631(12) 0.0283(5) Uani 1 1 d D . .
F41 F 0.85364(17) 0.97193(11) -0.02971(7) 0.0518(5) Uani 1 1 d D . .
F42 F 0.76132(12) 1.08757(11) -0.01143(8) 0.0411(4) Uani 1 1 d D . .
F43 F 0.92265(12) 1.08500(10) -0.01656(8) 0.0394(4) Uani 1 1 d D . .
C445 C 0.83585(16) 1.05000(14) 0.12515(11) 0.0218(4) Uani 1 1 d D . .
H445 H 0.8354 1.1133 0.1071 0.026 Uiso 1 1 calc R . .
C446 C 0.82804(15) 1.01236(14) 0.19517(11) 0.0191(4) Uani 1 1 d D C .
C447 C 0.81528(17) 1.07278(15) 0.24289(12) 0.0258(5) Uani 1 1 d D . .
F44A F 0.8175(5) 1.0290(2) 0.30874(16) 0.0737(12) Uani 0.604(4) 1 d PD C 1
F45A F 0.8842(3) 1.1285(3) 0.2340(2) 0.0489(8) Uani 0.604(4) 1 d PD C 1
F46A F 0.7282(3) 1.1232(4) 0.2373(3) 0.0721(13) Uani 0.604(4) 1 d PD C 1
F44B F 0.8318(7) 1.1584(3) 0.2100(3) 0.0737(12) Uani 0.396(4) 1 d PD C 2
F45B F 0.7249(4) 1.0755(4) 0.2721(3) 0.0489(8) Uani 0.396(4) 1 d PD C 2
F46B F 0.8773(4) 1.0478(5) 0.2910(4) 0.0721(13) Uani 0.396(4) 1 d PD C 2
C448 C 0.82831(14) 0.91967(13) 0.22125(10) 0.0167(4) Uani 1 1 d . . .
H448 H 0.8209 0.8960 0.2694 0.020 Uiso 1 1 calc R C .

loop_
_atom_site_aniso_label
_atom_site_aniso_U_11
_atom_site_aniso_U_22
_atom_site_aniso_U_33
_atom_site_aniso_U_23
_atom_site_aniso_U_13
_atom_site_aniso_U_12
Ni1 0.01056(11) 0.01499(12) 0.01318(12) -0.00439(9) -0.00112(8) -0.00072(8)
C1 0.0169(9) 0.0212(10) 0.0204(10) -0.0050(8) -0.0026(7) -0.0029(7)
O1 0.0219(8) 0.0403(10) 0.0319(9) -0.0054(8) -0.0094(7) 0.0074(7)
Si1 0.0117(2) 0.0166(3) 0.0149(2) -0.0040(2) -0.00088(19) 0.00004(18)
P1 0.0132(2) 0.0182(2) 0.0174(2) -0.00794(19) -0.00051(18) -0.00188(17)
C11 0.0181(9) 0.0188(10) 0.0234(10) -0.0078(8) 0.0004(8) -0.0011(7)
C12 0.0264(11) 0.0220(11) 0.0378(13) -0.0143(10) -0.0035(10) -0.0023(8)
C13 0.0350(13) 0.0178(10) 0.0395(14) -0.0102(10) 0.0008(10) -0.0018(9)
C14 0.0287(11) 0.0200(10) 0.0288(12) -0.0039(9) 0.0005(9) 0.0050(8)
C15 0.0221(10) 0.0225(10) 0.0217(10) -0.0037(8) -0.0021(8) 0.0027(8)
C16 0.0166(9) 0.0181(9) 0.0175(9) -0.0047(7) 0.0025(7) 0.0001(7)
C111 0.0236(10) 0.0242(10) 0.0200(10) -0.0118(8) 0.0032(8) -0.0069(8)
C112 0.0352(13) 0.0338(13) 0.0329(13) -0.0137(11) 0.0125(11) -0.0029(10)
C113 0.0591(19) 0.0487(17) 0.0409(17) -0.0196(14) 0.0295(15) -0.0085(15)
C114 0.080(2) 0.0494(17) 0.0210(13) -0.0165(12) 0.0136(14) -0.0245(16)
C115 0.0618(19) 0.0454(16) 0.0201(12) -0.0080(11) -0.0093(12) -0.0209(14)
C116 0.0324(12) 0.0365(13) 0.0223(11) -0.0093(10) -0.0036(9) -0.0113(10)
C121 0.0150(9) 0.0214(10) 0.0232(10) -0.0073(8) -0.0029(7) -0.0045(7)
C122 0.0232(10) 0.0309(12) 0.0296(12) -0.0157(10) -0.0022(9) -0.0055(9)
C123 0.0302(12) 0.0402(14) 0.0417(15) -0.0202(12) -0.0055(11) -0.0147(11)
C124 0.0230(11) 0.0455(15) 0.0428(15) -0.0157(12) -0.0007(10) -0.0158(10)
C125 0.0198(10) 0.0407(14) 0.0321(13) -0.0123(11) 0.0040(9) -0.0094(9)
C126 0.0182(9) 0.0279(11) 0.0240(10) -0.0090(9) -0.0014(8) -0.0049(8)
P2 0.0131(2) 0.0163(2) 0.0124(2) -0.00314(18) -0.00132(17) -0.00208(17)
C21 0.0163(9) 0.0157(9) 0.0158(9) -0.0027(7) -0.0035(7) 0.0000(7)
C22 0.0254(10) 0.0235(10) 0.0157(9) -0.0037(8) -0.0030(8) 0.0043(8)
C23 0.0342(12) 0.0276(11) 0.0193(10) -0.0065(9) -0.0121(9) 0.0077(9)
C24 0.0246(11) 0.0324(12) 0.0293(12) -0.0105(10) -0.0140(9) 0.0082(9)
C25 0.0171(9) 0.0259(11) 0.0246(11) -0.0070(9) -0.0061(8) 0.0036(8)
C26 0.0167(9) 0.0158(9) 0.0179(9) -0.0041(7) -0.0027(7) -0.0005(7)
C211 0.0192(9) 0.0193(9) 0.0148(9) -0.0033(7) -0.0001(7) -0.0050(7)
C212 0.0261(11) 0.0218(11) 0.0281(12) -0.0039(9) 0.0039(9) -0.0046(8)
C213 0.0356(13) 0.0206(11) 0.0392(14) -0.0043(10) 0.0014(11) -0.0070(9)
C214 0.0321(12) 0.0293(12) 0.0309(13) 0.0007(10) 0.0005(10) -0.0146(10)
C215 0.0235(11) 0.0358(13) 0.0330(13) -0.0061(10) 0.0081(10) -0.0112(10)
C216 0.0225(10) 0.0254(11) 0.0240(11) -0.0065(9) 0.0051(8) -0.0064(8)
C221 0.0153(8) 0.0171(9) 0.0152(9) -0.0052(7) 0.0008(7) -0.0011(7)
C222 0.0198(9) 0.0194(10) 0.0173(9) -0.0047(8) -0.0028(7) -0.0017(7)
C223 0.0283(11) 0.0220(10) 0.0213(10) -0.0096(8) -0.0022(8) -0.0038(8)
C224 0.0265(11) 0.0209(10) 0.0276(11) -0.0106(9) 0.0030(9) 0.0016(8)
C225 0.0183(10) 0.0257(11) 0.0313(12) -0.0088(9) -0.0017(8) 0.0032(8)
C226 0.0165(9) 0.0241(10) 0.0225(10) -0.0100(8) -0.0024(8) 0.0004(7)
P3 0.0124(2) 0.0159(2) 0.0132(2) -0.00410(18) -0.00006(17) -0.00096(17)
C31 0.0127(8) 0.0237(10) 0.0135(9) -0.0060(7) 0.0007(7) -0.0028(7)
C32 0.0189(9) 0.0277(11) 0.0189(10) -0.0010(8) 0.0008(8) -0.0058(8)
C33 0.0166(10) 0.0407(13) 0.0211(10) -0.0034(9) 0.0050(8) -0.0062(9)
C34 0.0154(9) 0.0396(13) 0.0278(12) -0.0084(10) 0.0048(8) 0.0007(9)
C35 0.0161(9) 0.0266(11) 0.0249(11) -0.0069(9) 0.0016(8) 0.0008(8)
C36 0.0141(8) 0.0220(10) 0.0147(9) -0.0061(7) 0.0007(7) -0.0024(7)
C311 0.0201(9) 0.0175(9) 0.0122(8) -0.0029(7) -0.0008(7) -0.0056(7)
C312 0.0228(10) 0.0242(10) 0.0176(10) -0.0044(8) -0.0042(8) -0.0048(8)
C313 0.0340(12) 0.0310(12) 0.0190(10) -0.0057(9) -0.0058(9) -0.0116(10)
C314 0.0477(14) 0.0230(11) 0.0167(10) -0.0064(8) 0.0005(9) -0.0119(10)
C315 0.0392(13) 0.0184(10) 0.0219(11) -0.0065(8) 0.0039(9) -0.0029(9)
C316 0.0232(10) 0.0191(10) 0.0188(10) -0.0030(8) 0.0002(8) -0.0026(8)
C321 0.0141(8) 0.0221(10) 0.0139(9) -0.0019(7) -0.0019(7) -0.0040(7)
C322 0.0203(9) 0.0229(10) 0.0171(9) -0.0032(8) -0.0022(7) -0.0025(8)
C323 0.0241(10) 0.0225(10) 0.0214(10) 0.0016(8) -0.0036(8) 0.0002(8)
C324 0.0186(10) 0.0331(12) 0.0171(10) 0.0027(9) -0.0044(8) -0.0008(8)
C325 0.0294(11) 0.0345(12) 0.0169(10) -0.0049(9) -0.0073(8) -0.0049(9)
C326 0.0293(11) 0.0240(11) 0.0188(10) -0.0045(8) -0.0045(8) -0.0047(9)
B1 0.0135(9) 0.0147(10) 0.0138(9) -0.0039(8) -0.0011(7) -0.0005(7)
C411 0.0145(8) 0.0161(9) 0.0116(8) -0.0017(7) -0.0034(6) 0.0021(7)
C412 0.0178(9) 0.0182(9) 0.0172(9) -0.0043(7) -0.0029(7) 0.0000(7)
C413 0.0220(10) 0.0172(9) 0.0210(10) -0.0063(8) -0.0040(8) 0.0014(7)
C414 0.0276(11) 0.0258(12) 0.0458(15) -0.0199(11) -0.0027(10) 0.0009(9)
F11 0.0660(11) 0.0335(8) 0.0469(10) -0.0281(8) 0.0091(8) -0.0108(8)
F12 0.0374(9) 0.0512(11) 0.149(2) -0.0631(13) -0.0363(12) 0.0068(8)
F13 0.0592(11) 0.0300(8) 0.0531(11) -0.0140(7) 0.0190(9) -0.0189(7)
C415 0.0227(10) 0.0217(10) 0.0210(10) -0.0088(8) -0.0026(8) 0.0058(8)
C416 0.0140(9) 0.0240(10) 0.0167(9) -0.0041(8) -0.0025(7) 0.0027(7)
C417 0.0169(9) 0.0313(12) 0.0258(11) -0.0103(9) -0.0001(8) 0.0028(8)
F14 0.0207(7) 0.0366(8) 0.0614(11) -0.0141(8) 0.0080(7) 0.0087(6)
F15 0.0249(7) 0.0502(9) 0.0284(8) -0.0015(7) 0.0040(6) -0.0064(6)
F16 0.0170(6) 0.0655(11) 0.0444(9) -0.0313(8) 0.0015(6) -0.0078(6)
C418 0.0157(9) 0.0185(9) 0.0152(9) -0.0032(7) -0.0033(7) -0.0003(7)
C421 0.0142(8) 0.0168(9) 0.0122(8) -0.0026(7) -0.0004(7) -0.0001(7)
C422 0.0184(9) 0.0180(9) 0.0153(9) -0.0045(7) -0.0030(7) -0.0016(7)
C423 0.0223(9) 0.0169(9) 0.0156(9) -0.0022(7) -0.0029(7) -0.0022(7)
C424 0.0307(11) 0.0224(11) 0.0247(11) -0.0008(9) -0.0105(9) -0.0032(9)
F21 0.0888(14) 0.0218(7) 0.0545(11) 0.0007(7) -0.0465(10) -0.0155(8)
F22 0.0434(9) 0.0357(9) 0.0514(11) 0.0138(8) 0.0154(8) -0.0061(7)
F23 0.0379(8) 0.0209(7) 0.0357(8) 0.0031(6) -0.0135(6) 0.0003(6)
C425 0.0219(10) 0.0211(10) 0.0146(9) -0.0022(8) -0.0041(7) -0.0013(8)
C426 0.0176(9) 0.0202(10) 0.0164(9) -0.0044(7) -0.0036(7) -0.0032(7)
C427 0.0271(11) 0.0221(10) 0.0209(10) -0.0003(8) -0.0075(8) -0.0070(8)
F24A 0.0909(15) 0.0554(12) 0.0320(9) 0.0182(8) -0.0395(10) -0.0493(11)
F25A 0.0271(8) 0.0715(13) 0.0749(14) -0.0443(11) 0.0102(8) -0.0234(8)
F26A 0.0451(9) 0.0228(8) 0.0677(12) -0.0165(8) -0.0299(9) -0.0019(6)
F25B 0.0271(8) 0.0715(13) 0.0749(14) -0.0443(11) 0.0102(8) -0.0234(8)
F26B 0.0451(9) 0.0228(8) 0.0677(12) -0.0165(8) -0.0299(9) -0.0019(6)
C428 0.0168(9) 0.0169(9) 0.0145(9) -0.0024(7) -0.0012(7) -0.0017(7)
C431 0.0141(8) 0.0126(8) 0.0196(9) -0.0044(7) -0.0006(7) 0.0004(6)
C432 0.0148(9) 0.0195(10) 0.0216(10) -0.0041(8) -0.0025(7) 0.0001(7)
C433 0.0161(9) 0.0221(10) 0.0277(11) -0.0063(8) -0.0058(8) -0.0002(7)
C434 0.0197(10) 0.0418(14) 0.0357(13) -0.0094(11) -0.0093(9) -0.0073(10)
F31A 0.0212(10) 0.226(4) 0.0495(13) -0.0342(18) -0.0062(9) -0.0395(15)
F32A 0.0884(17) 0.0344(10) 0.0569(13) -0.0250(9) -0.0389(12) 0.0068(10)
F33A 0.0723(13) 0.0277(8) 0.0280(9) -0.0046(7) -0.0223(8) -0.0086(8)
F31B 0.0212(10) 0.226(4) 0.0495(13) -0.0342(18) -0.0062(9) -0.0395(15)
F32B 0.0884(17) 0.0344(10) 0.0569(13) -0.0250(9) -0.0389(12) 0.0068(10)
F33B 0.0723(13) 0.0277(8) 0.0280(9) -0.0046(7) -0.0223(8) -0.0086(8)
C435 0.0145(9) 0.0212(10) 0.0355(12) -0.0101(9) 0.0013(8) -0.0027(7)
C436 0.0182(9) 0.0204(10) 0.0275(11) -0.0089(8) 0.0068(8) -0.0030(8)
C437 0.0244(11) 0.0369(13) 0.0361(13) -0.0157(11) 0.0101(10) -0.0103(10)
F34 0.0581(12) 0.0982(16) 0.0554(12) -0.0401(11) 0.0329(9) -0.0568(11)
F35 0.0543(11) 0.0542(11) 0.0510(11) -0.0297(9) 0.0206(9) -0.0012(8)
F36 0.0438(10) 0.0822(14) 0.0334(9) 0.0074(9) 0.0158(8) -0.0016(9)
C438 0.0179(9) 0.0177(9) 0.0215(10) -0.0085(8) 0.0013(7) -0.0023(7)
C441 0.0116(8) 0.0168(9) 0.0147(9) -0.0040(7) -0.0024(6) -0.0003(6)
C442 0.0164(9) 0.0191(9) 0.0156(9) -0.0049(7) -0.0030(7) -0.0009(7)
C443 0.0217(10) 0.0188(10) 0.0170(9) -0.0003(8) -0.0014(8) -0.0031(7)
C444 0.0363(13) 0.0239(11) 0.0208(11) 0.0013(9) -0.0014(9) -0.0026(9)
F41 0.1051(16) 0.0320(8) 0.0157(7) -0.0014(6) -0.0049(8) -0.0051(9)
F42 0.0387(8) 0.0445(9) 0.0300(8) 0.0099(7) -0.0118(7) 0.0007(7)
F43 0.0388(8) 0.0370(8) 0.0315(8) 0.0096(6) 0.0070(7) -0.0076(7)
C445 0.0208(10) 0.0169(10) 0.0266(11) -0.0030(8) -0.0028(8) -0.0027(7)
C446 0.0168(9) 0.0193(10) 0.0238(10) -0.0104(8) -0.0012(8) -0.0009(7)
C447 0.0254(11) 0.0238(11) 0.0310(12) -0.0122(9) -0.0018(9) -0.0020(8)
F44A 0.167(4) 0.0291(13) 0.0288(14) -0.0146(11) 0.003(2) -0.017(2)
F45A 0.0506(16) 0.0573(17) 0.0557(18) -0.0396(14) 0.0169(13) -0.0325(14)
F46A 0.0354(14) 0.096(3) 0.119(3) -0.093(3) -0.0360(17) 0.0313(16)
F44B 0.167(4) 0.0291(13) 0.0288(14) -0.0146(11) 0.003(2) -0.017(2)
F45B 0.0506(16) 0.0573(17) 0.0557(18) -0.0396(14) 0.0169(13) -0.0325(14)
F46B 0.0354(14) 0.096(3) 0.119(3) -0.093(3) -0.0360(17) 0.0313(16)
C448 0.0150(8) 0.0201(9) 0.0155(9) -0.0059(7) -0.0020(7) -0.0002(7)

loop_
_atom_type_symbol
_atom_type_description
_atom_type_scat_dispersion_real
_atom_type_scat_dispersion_imag
_atom_type_scat_source
C C 0.0033 0.0016 'International Tables Vol C Tables 4.2.6.8 and 6.1.1.4'
H H 0.0000 0.0000 'International Tables Vol C Tables 4.2.6.8 and 6.1.1.4'
B B 0.0013 0.0007 'International Tables Vol C Tables 4.2.6.8 and 6.1.1.4'
O O 0.0106 0.0060 'International Tables Vol C Tables 4.2.6.8 and 6.1.1.4'
F F 0.0171 0.0103 'International Tables Vol C Tables 4.2.6.8 and 6.1.1.4'
Si Si 0.0817 0.0704 'International Tables Vol C Tables 4.2.6.8 and 6.1.1.4'
P P 0.1023 0.0942 'International Tables Vol C Tables 4.2.6.8 and 6.1.1.4'
Ni Ni 0.3393 1.1124 'International Tables Vol C Tables 4.2.6.8 and 6.1.1.4'

loop_
_geom_angle_atom_site_label_1
_geom_angle_atom_site_label_2
_geom_angle_atom_site_label_3
_geom_angle
C1 Ni1 P1 96.32(7)
C1 Ni1 P2 93.33(7)
P1 Ni1 P2 124.87(2)
C1 Ni1 Si1 172.56(7)
P1 Ni1 Si1 83.23(2)
P2 Ni1 Si1 80.95(2)
C1 Ni1 P3 103.13(7)
P1 Ni1 P3 116.53(2)
P2 Ni1 P3 113.63(2)
Si1 Ni1 P3 83.62(2)
O1 C1 Ni1 175.9(2)
C36 Si1 C26 109.64(9)
C36 Si1 C16 110.18(9)
C26 Si1 C16 111.07(9)
C36 Si1 Ni1 109.34(7)
C26 Si1 Ni1 107.72(6)
C16 Si1 Ni1 108.84(7)
C11 P1 C111 103.64(10)
C11 P1 C121 106.11(10)
C111 P1 C121 103.79(10)
C11 P1 Ni1 111.99(7)
C111 P1 Ni1 113.62(7)
C121 P1 Ni1 116.51(7)
C12 C11 C16 121.0(2)
C12 C11 P1 124.35(17)
C16 C11 P1 114.59(15)
C13 C12 C11 119.5(2)
C12 C13 C14 120.2(2)
C15 C14 C13 120.2(2)
C14 C15 C16 120.6(2)
C11 C16 C15 118.44(19)
C11 C16 Si1 115.97(15)
C15 C16 Si1 125.54(16)
C116 C111 C112 119.6(2)
C116 C111 P1 119.93(17)
C112 C111 P1 120.06(19)
C113 C112 C111 119.4(3)
C114 C113 C112 120.6(3)
C115 C114 C113 120.0(3)
C114 C115 C116 120.2(3)
C115 C116 C111 120.2(2)
C126 C121 C122 118.95(19)
C126 C121 P1 118.95(16)
C122 C121 P1 122.04(16)
C123 C122 C121 119.9(2)
C124 C123 C122 120.5(2)
C125 C124 C123 120.2(2)
C124 C125 C126 119.7(2)
C125 C126 C121 120.8(2)
C311 P2 C31 105.85(9)
C311 P2 C321 105.95(9)
C31 P2 C321 103.16(9)
C311 P2 Ni1 112.76(6)
C31 P2 Ni1 112.18(7)
C321 P2 Ni1 116.00(7)
C22 C21 C26 120.65(18)
C22 C21 P3 124.11(16)
C26 C21 P3 115.23(15)
C23 C22 C21 119.5(2)
C22 C23 C24 120.1(2)
C25 C24 C23 120.7(2)
C24 C25 C26 120.2(2)
C25 C26 C21 118.53(19)
C25 C26 Si1 125.17(16)
C21 C26 Si1 116.09(14)
C216 C211 C212 119.29(19)
C216 C211 P3 124.16(16)
C212 C211 P3 116.53(15)
C213 C212 C211 120.5(2)
C212 C213 C214 120.0(2)
C215 C214 C213 119.6(2)
C214 C215 C216 120.7(2)
C211 C216 C215 119.8(2)
C222 C221 C226 118.57(18)
C222 C221 P3 123.99(15)
C226 C221 P3 117.44(15)
C223 C222 C221 120.13(19)
C224 C223 C222 120.6(2)
C223 C224 C225 119.8(2)
C226 C225 C224 120.2(2)
C225 C226 C221 120.7(2)
C21 P3 C221 106.78(9)
C21 P3 C211 102.18(9)
C221 P3 C211 103.98(9)
C21 P3 Ni1 111.04(7)
C221 P3 Ni1 113.45(7)
C211 P3 Ni1 118.24(7)
C36 C31 C32 120.97(18)
C36 C31 P2 114.54(14)
C32 C31 P2 124.49(16)
C33 C32 C31 118.8(2)
C34 C33 C32 120.9(2)
C33 C34 C35 120.3(2)
C34 C35 C36 120.0(2)
C31 C36 C35 119.01(18)
C31 C36 Si1 114.26(14)
C35 C36 Si1 126.68(16)
C312 C311 C316 119.32(19)
C312 C311 P2 121.07(16)
C316 C311 P2 119.51(15)
C311 C312 C313 120.0(2)
C314 C313 C312 120.2(2)
C313 C314 C315 120.2(2)
C314 C315 C316 120.3(2)
C315 C316 C311 119.9(2)
C322 C321 C326 118.97(19)
C322 C321 P2 124.20(16)
C326 C321 P2 116.76(16)
C321 C322 C323 120.2(2)
C324 C323 C322 120.5(2)
C323 C324 C325 119.7(2)
C326 C325 C324 120.2(2)
C325 C326 C321 120.5(2)
C441 B1 C431 107.27(15)
C441 B1 C421 113.79(15)
C431 B1 C421 112.69(15)
C441 B1 C411 112.44(15)
C431 B1 C411 109.50(15)
C421 B1 C411 101.11(14)
C412 C411 C418 115.82(17)
C412 C411 B1 121.56(17)
C418 C411 B1 121.95(17)
C413 C412 C411 122.44(19)
C415 C413 C412 120.96(19)
C415 C413 C414 121.10(19)
C412 C413 C414 117.92(19)
F12 C414 F11 108.2(2)
F12 C414 F13 105.1(2)
F11 C414 F13 105.58(19)
F12 C414 C413 112.45(19)
F11 C414 C413 113.0(2)
F13 C414 C413 112.0(2)
C413 C415 C416 117.87(18)
C415 C416 C418 121.11(18)
C415 C416 C417 119.17(18)
C418 C416 C417 119.72(19)
F16 C417 F14 106.62(18)
F16 C417 F15 106.39(19)
F14 C417 F15 105.61(18)
F16 C417 C416 112.64(18)
F14 C417 C416 112.29(19)
F15 C417 C416 112.77(18)
C416 C418 C411 121.77(18)
C428 C421 C422 115.78(17)
C428 C421 B1 124.46(17)
C422 C421 B1 119.03(17)
C423 C422 C421 122.30(18)
C422 C423 C425 121.01(19)
C422 C423 C424 120.04(19)
C425 C423 C424 118.94(18)
F23 C424 F21 106.20(19)
F23 C424 F22 105.57(18)
F21 C424 F22 106.7(2)
F23 C424 C423 112.90(19)
F21 C424 C423 112.83(19)
F22 C424 C423 112.11(19)
C426 C425 C423 117.86(19)
C425 C426 C428 121.01(18)
C425 C426 C427 119.27(18)
C428 C426 C427 119.70(18)
F26B C427 F25B 110(2)
F26B C427 F24A 57.4(12)
F25B C427 F24A 56.4(12)
F26B C427 F26A 134(2)
F25B C427 F26A 55.0(12)
F24A C427 F26A 106.5(2)
F26B C427 F25A 53.4(12)
F25B C427 F25A 137(2)
F24A C427 F25A 107.2(2)
F26A C427 F25A 104.56(19)
F26B C427 C426 114(2)
F25B C427 C426 111(2)
F24A C427 C426 113.21(18)
F26A C427 C426 112.70(18)
F25A C427 C426 112.12(19)
C426 C428 C421 121.99(18)
C438 C431 C432 115.69(18)
C438 C431 B1 124.56(18)
C432 C431 B1 119.72(17)
C433 C432 C431 122.45(19)
C435 C433 C432 120.5(2)
C435 C433 C434 120.65(19)
C432 C433 C434 118.8(2)
F33B C434 F32B 111.0(9)
F33B C434 F31A 56.5(6)
F32B C434 F31A 57.3(6)
F33B C434 F33A 129.8(9)
F32B C434 F33A 61.3(6)
F31A C434 F33A 109.4(2)
F33B C434 F31B 95.7(9)
F32B C434 F31B 107.1(9)
F31A C434 F31B 125.5(9)
F33A C434 F31B 50.3(5)
F33B C434 F32A 51.8(6)
F32B C434 F32A 142.1(9)
F31A C434 F32A 105.8(2)
F33A C434 F32A 101.6(2)
F31B C434 F32A 52.0(5)
F33B C434 C433 115.7(9)
F32B C434 C433 106.4(9)
F31A C434 C433 113.8(2)
F33A C434 C433 113.7(2)
F31B C434 C433 120.5(9)
F32A C434 C433 111.5(2)
C436 C435 C433 118.06(19)
C435 C436 C438 121.23(19)
C435 C436 C437 119.6(2)
C438 C436 C437 119.2(2)
F36 C437 F34 107.1(2)
F36 C437 F35 105.3(2)
F34 C437 F35 105.7(2)
F36 C437 C436 113.4(2)
F34 C437 C436 113.0(2)
F35 C437 C436 111.8(2)
C436 C438 C431 122.0(2)
C448 C441 C442 115.39(17)
C448 C441 B1 122.60(17)
C442 C441 B1 121.69(17)
C443 C442 C441 122.31(19)
C445 C443 C442 120.91(19)
C445 C443 C444 118.23(19)
C442 C443 C444 120.79(19)
F41 C444 F43 106.6(2)
F41 C444 F42 107.3(2)
F43 C444 F42 105.51(18)
F41 C444 C443 112.85(18)
F43 C444 C443 112.6(2)
F42 C444 C443 111.55(19)
C446 C445 C443 118.12(19)
C445 C446 C448 120.66(19)
C445 C446 C447 119.39(19)
C448 C446 C447 119.92(19)
F46B C447 F45A 69.3(4)
F46B C447 F45B 106.9(4)
F45A C447 F45B 130.2(3)
F46B C447 F46A 132.3(3)
F45A C447 F46A 105.4(3)
F45B C447 F46A 39.2(3)
F46B C447 F44A 39.7(3)
F45A C447 F44A 104.2(3)
F45B C447 F44A 70.0(4)
F46A C447 F44A 105.3(3)
F46B C447 F44B 106.7(5)
F45A C447 F44B 39.7(3)
F45B C447 F44B 106.5(4)
F46A C447 F44B 70.5(4)
F44A C447 F44B 131.4(3)
F46B C447 C446 112.2(3)
F45A C447 C446 114.5(2)
F45B C447 C446 112.5(3)
F46A C447 C446 112.6(2)
F44A C447 C446 113.9(2)
F44B C447 C446 111.7(3)
C446 C448 C441 122.58(18)

loop_
_geom_bond_atom_site_label_1
_geom_bond_atom_site_label_2
_geom_bond_distance
Ni1 C1 1.796(2)
Ni1 P1 2.2271(6)
Ni1 P2 2.2385(5)
Ni1 Si1 2.2631(6)
Ni1 P3 2.2661(6)
C1 O1 1.137(3)
Si1 C36 1.866(2)
Si1 C26 1.871(2)
Si1 C16 1.877(2)
P1 C11 1.824(2)
P1 C111 1.825(2)
P1 C121 1.826(2)
C11 C12 1.397(3)
C11 C16 1.401(3)
C12 C13 1.387(3)
C13 C14 1.394(4)
C14 C15 1.385(3)
C15 C16 1.404(3)
C111 C116 1.394(3)
C111 C112 1.395(3)
C112 C113 1.391(4)
C113 C114 1.385(5)
C114 C115 1.378(5)
C115 C116 1.387(3)
C121 C126 1.397(3)
C121 C122 1.400(3)
C122 C123 1.390(3)
C123 C124 1.387(4)
C124 C125 1.384(4)
C125 C126 1.391(3)
P2 C311 1.818(2)
P2 C31 1.8180(19)
P2 C321 1.830(2)
C21 C22 1.399(3)
C21 C26 1.405(3)
C21 P3 1.818(2)
C22 C23 1.387(3)
C23 C24 1.389(3)
C24 C25 1.385(3)
C25 C26 1.404(3)
C211 C216 1.390(3)
C211 C212 1.395(3)
C211 P3 1.830(2)
C212 C213 1.387(3)
C213 C214 1.388(4)
C214 C215 1.381(4)
C215 C216 1.393(3)
C221 C222 1.402(3)
C221 C226 1.403(3)
C221 P3 1.820(2)
C222 C223 1.390(3)
C223 C224 1.383(3)
C224 C225 1.389(3)
C225 C226 1.385(3)
C31 C36 1.397(3)
C31 C32 1.402(3)
C32 C33 1.388(3)
C33 C34 1.384(3)
C34 C35 1.389(3)
C35 C36 1.402(3)
C311 C312 1.395(3)
C311 C316 1.401(3)
C312 C313 1.396(3)
C313 C314 1.381(4)
C314 C315 1.383(4)
C315 C316 1.392(3)
C321 C322 1.390(3)
C321 C326 1.400(3)
C322 C323 1.394(3)
C323 C324 1.385(3)
C324 C325 1.387(3)
C325 C326 1.387(3)
B1 C441 1.637(3)
B1 C431 1.642(3)
B1 C421 1.644(3)
B1 C411 1.647(3)
C411 C412 1.399(3)
C411 C418 1.406(3)
C412 C413 1.391(3)
C413 C415 1.387(3)
C413 C414 1.497(3)
C414 F12 1.326(3)
C414 F11 1.329(3)
C414 F13 1.350(3)
C415 C416 1.389(3)
C416 C418 1.397(3)
C416 C417 1.499(3)
C417 F16 1.332(3)
C417 F14 1.340(2)
C417 F15 1.343(3)
C421 C428 1.399(3)
C421 C422 1.405(3)
C422 C423 1.389(3)
C423 C425 1.389(3)
C423 C424 1.494(3)
C424 F23 1.337(3)
C424 F21 1.338(3)
C424 F22 1.339(3)
C425 C426 1.387(3)
C426 C428 1.399(3)
C426 C427 1.495(3)
C427 F26B 1.26(4)
C427 F25B 1.29(4)
C427 F24A 1.321(3)
C427 F26A 1.328(3)
C427 F25A 1.335(3)
C431 C438 1.397(3)
C431 C432 1.404(3)
C432 C433 1.394(3)
C433 C435 1.390(3)
C433 C434 1.500(3)
C434 F33B 1.152(15)
C434 F32B 1.290(16)
C434 F31A 1.307(3)
C434 F33A 1.328(3)
C434 F31B 1.342(17)
C434 F32A 1.360(3)
C435 C436 1.382(3)
C436 C438 1.396(3)
C436 C437 1.500(3)
C437 F36 1.325(3)
C437 F34 1.333(3)
C437 F35 1.337(3)
C441 C448 1.403(3)
C441 C442 1.405(3)
C442 C443 1.390(3)
C443 C445 1.388(3)
C443 C444 1.502(3)
C444 F41 1.334(3)
C444 F43 1.340(3)
C444 F42 1.341(3)
C445 C446 1.387(3)
C446 C448 1.391(3)
C446 C447 1.500(3)
C447 F46B 1.286(6)
C447 F45A 1.294(3)
C447 F45B 1.294(5)
C447 F46A 1.320(4)
C447 F44A 1.332(4)
C447 F44B 1.350(5)
